data_7158169
loop_
_publ_author_name
'Lai, Huifang'
'Xu, Jiexin'
'Lin, Jin'
'Zha, Daijun'

_publ_section_title
;
 Copper-promoted direct amidation of isoindolinone scaffolds by sodium
 persulfate.
;
_journal_issue 35
_journal_name_full 'Organic &amp; biomolecular chemistry'
_journal_page_first 7621
_journal_page_last 7626
_journal_paper_doi 10.1039/d1ob01054a
_journal_volume 19
_journal_year 2021
_chemical_formula_moiety 'C12 H12 N2 O2'
_chemical_formula_sum 'C12 H12 N2 O2'
_chemical_formula_weight 216.24
_space_group_crystal_system monoclinic
_space_group_IT_number 14
_space_group_name_Hall '-P 2yn'
_space_group_name_H-M_alt 'P 1 21/n 1'
_symmetry_Int_Tables_number 14
_audit_creation_date 2021-02-28
_audit_creation_method
;
Olex2 1.2
(compiled 2018.05.29 svn.r3508 for OlexSys, GUI svn.r5506)
;
_audit_update_record
;
2021-03-01 deposited with the CCDC.	2021-07-09 downloaded from the CCDC.
;
_cell_angle_alpha 90
_cell_angle_beta 105.446(4)
_cell_angle_gamma 90
_cell_formula_units_Z 4
_cell_length_a 9.806(3)
_cell_length_b 11.637(3)
_cell_length_c 9.954(3)
_cell_measurement_reflns_used 2624
_cell_measurement_temperature 293.1500
_cell_measurement_theta_max 27.4855
_cell_measurement_theta_min 2.1547
_cell_volume 1094.8(5)
_computing_molecular_graphics 'Olex2 (Dolomanov et al., 2009)'
_computing_publication_material 'Olex2 (Dolomanov et al., 2009)'
_computing_structure_refinement 'olex2.refine (Bourhis et al., 2015)'
_diffrn_ambient_temperature 293.15
_diffrn_measured_fraction_theta_full 0.9972
_diffrn_measured_fraction_theta_max 0.9972
_diffrn_measurement_device_type 'Bruker APEX-II CCD'
_diffrn_measurement_method '\w scans'
_diffrn_radiation_type 'Mo K\a'
_diffrn_radiation_wavelength 0.71073
_diffrn_reflns_av_R_equivalents 0.0289
_diffrn_reflns_av_unetI/netI 0.0290
_diffrn_reflns_limit_h_max 12
_diffrn_reflns_limit_h_min -12
_diffrn_reflns_limit_k_max 15
_diffrn_reflns_limit_k_min -15
_diffrn_reflns_limit_l_max 12
_diffrn_reflns_limit_l_min -12
_diffrn_reflns_number 8554
_diffrn_reflns_theta_full 27.4844
_diffrn_reflns_theta_max 27.48
_diffrn_reflns_theta_min 2.59
_diffrn_standards_number 0
_exptl_absorpt_coefficient_mu 0.091
_exptl_absorpt_correction_type none
_exptl_crystal_density_diffrn 1.3119
_exptl_crystal_description Prism
_exptl_crystal_F_000 456.2227
_refine_diff_density_max 0.1982
_refine_diff_density_min -0.2286
_refine_diff_density_rms 0.0412
_refine_ls_d_res_high 0.7700
_refine_ls_d_res_low 7.8608
_refine_ls_goodness_of_fit_ref 1.0483
_refine_ls_hydrogen_treatment constr
_refine_ls_matrix_type full
_refine_ls_number_constraints 21
_refine_ls_number_parameters 145
_refine_ls_number_reflns 2504
_refine_ls_number_restraints 0
_refine_ls_restrained_S_all 1.0483
_refine_ls_R_factor_all 0.0666
_refine_ls_R_factor_gt 0.0459
_refine_ls_shift/su_max 0.0000
_refine_ls_shift/su_mean 0.0000
_refine_ls_structure_factor_coef Fsqd
_refine_ls_weighting_details 'w=1/[\s^2^(Fo^2^)+(0.0794P)^2^] where P=(Fo^2^+2Fc^2^)/3'
_refine_ls_weighting_scheme calc
_refine_ls_wR_factor_gt 0.1310
_refine_ls_wR_factor_ref 0.1413
_reflns_Friedel_coverage 0.0
_reflns_limit_h_max 7
_reflns_limit_h_min -12
_reflns_limit_k_max 15
_reflns_limit_k_min 0
_reflns_limit_l_max 12
_reflns_limit_l_min -7
_reflns_number_gt 1717
_reflns_number_total 2504
_reflns_threshold_expression I>=2u(I)
_cod_data_source_file d1ob01054a2.cif
_cod_data_source_block 2-lactam-isoindolinone
_cod_depositor_comments 'Adding full bibliography for 7158168--7158169.cif.'
_cod_original_cell_volume 1094.8(6)
_cod_original_sg_symbol_Hall '-P 2ybc (x-z,y,z)'
_cod_database_code 7158169
_olex2_refinement_description
;
1. Fixed Uiso
 At 1.2 times of:
  All C(H) groups, All C(H,H) groups, All N(H) groups
2.a Ternary CH refined with riding coordinates:
 C6(H6)
2.b Secondary CH2 refined with riding coordinates:
 C12(H12a,H12b), C15(H15a,H15b), C16(H16a,H16b)
2.c Aromatic/amide H refined with riding coordinates:
 N3(H3), C8(H8), C11(H11), C13(H13), C14(H14)
;
_olex2_submission_special_instructions 'No special instructions were received'

loop_
_space_group_symop_id
_space_group_symop_operation_xyz
1 x,y,z
2 -x+1/2,y+1/2,-z+1/2
3 -x,-y,-z
4 x-1/2,-y-1/2,z-1/2

loop_
_atom_site_label
_atom_site_type_symbol
_atom_site_fract_x
_atom_site_fract_y
_atom_site_fract_z
_atom_site_U_iso_or_equiv
_atom_site_adp_type
_atom_site_occupancy
_atom_site_refinement_flags_posn
O1 O 0.01512(12) 0.55720(9) 0.83470(10) 0.0631(3) Uani 1.000000 .
N2 N 0.14306(12) 0.80198(10) 1.20182(11) 0.0507(3) Uani 1.000000 .
N3 N 0.10373(14) 0.63236(10) 1.05488(12) 0.0544(3) Uani 1.000000 .
H3 H 0.05671(14) 0.58772(10) 1.09822(12) 0.0652(4) Uiso 1.000000 R
C4 C 0.08968(16) 0.62574(11) 0.91634(14) 0.0494(4) Uani 1.000000 .
C5 C 0.18279(15) 0.71555(12) 0.88389(14) 0.0484(4) Uani 1.000000 .
C6 C 0.20353(15) 0.71982(12) 1.12659(14) 0.0502(4) Uani 1.000000 .
H6 H 0.28607(15) 0.68153(12) 1.19237(14) 0.0602(4) Uiso 1.000000 R
O7 O 0.24425(16) 0.72920(13) 1.41750(12) 0.0949(5) Uani 1.000000 .
C8 C 0.20918(16) 0.74443(13) 0.75733(15) 0.0559(4) Uani 1.000000 .
H8 H 0.16331(16) 0.70532(13) 0.67373(15) 0.0670(5) Uiso 1.000000 R
C9 C 0.16948(18) 0.79983(15) 1.34190(17) 0.0636(5) Uani 1.000000 .
C10 C 0.25050(15) 0.77109(12) 1.00599(15) 0.0514(4) Uani 1.000000 .
C11 C 0.30430(17) 0.83185(15) 0.75774(17) 0.0651(5) Uani 1.000000 .
H11 H 0.32469(17) 0.85367(15) 0.67318(17) 0.0781(5) Uiso 1.000000 R
C12 C 0.0463(2) 0.89135(15) 1.13440(19) 0.0773(6) Uani 1.000000 .
H12a H 0.0918(2) 0.94346(15) 1.08067(19) 0.0927(7) Uiso 1.000000 R
H12b H -0.0397(2) 0.85792(15) 1.07066(19) 0.0927(7) Uiso 1.000000 R
C13 C 0.37031(19) 0.88808(16) 0.88047(19) 0.0740(5) Uani 1.000000 .
H13 H 0.43465(19) 0.94858(16) 0.87803(19) 0.0888(6) Uiso 1.000000 R
C14 C 0.34536(18) 0.85878(15) 1.00643(18) 0.0689(5) Uani 1.000000 .
H14 H 0.39176(18) 0.89754(15) 1.09012(18) 0.0827(6) Uiso 1.000000 R
C15 C 0.0103(2) 0.95474(18) 1.2533(2) 0.0897(6) Uani 1.000000 .
H15a H 0.0377(2) 1.03661(18) 1.2532(2) 0.1076(8) Uiso 1.000000 R
H15b H -0.0926(2) 0.95046(18) 1.2442(2) 0.1076(8) Uiso 1.000000 R
C16 C 0.0912(2) 0.89763(18) 1.3848(2) 0.0910(6) Uani 1.000000 .
H16a H 0.0259(2) 0.86896(18) 1.4379(2) 0.1093(8) Uiso 1.000000 R
H16b H 0.1582(2) 0.95238(18) 1.4442(2) 0.1093(8) Uiso 1.000000 R

loop_
_atom_site_aniso_label
_atom_site_aniso_U_11
_atom_site_aniso_U_22
_atom_site_aniso_U_33
_atom_site_aniso_U_12
_atom_site_aniso_U_13
_atom_site_aniso_U_23
O1 0.0941(8) 0.0528(6) 0.0458(6) -0.0208(6) 0.0244(5) -0.0064(5)
N2 0.0607(7) 0.0522(7) 0.0379(7) -0.0004(6) 0.0111(5) 0.0006(5)
N3 0.0767(8) 0.0492(7) 0.0416(7) -0.0099(6) 0.0236(6) 0.0012(5)
C4 0.0651(9) 0.0446(7) 0.0411(8) -0.0002(7) 0.0189(6) 0.0021(6)
C5 0.0540(8) 0.0510(8) 0.0418(8) -0.0029(7) 0.0153(6) 0.0025(6)
C6 0.0581(8) 0.0540(8) 0.0379(7) 0.0016(7) 0.0119(6) 0.0029(6)
O7 0.1166(11) 0.1232(12) 0.0410(7) 0.0342(10) 0.0145(7) 0.0141(7)
C8 0.0651(9) 0.0632(9) 0.0418(8) -0.0071(8) 0.0187(7) 0.0019(7)
C9 0.0720(10) 0.0768(11) 0.0410(9) -0.0049(9) 0.0134(7) -0.0059(8)
C10 0.0525(8) 0.0602(8) 0.0415(8) -0.0053(7) 0.0126(6) 0.0019(6)
C11 0.0704(10) 0.0802(11) 0.0487(9) -0.0169(9) 0.0227(8) 0.0053(8)
C12 0.0951(14) 0.0671(11) 0.0660(12) 0.0229(10) 0.0152(10) 0.0055(8)
C13 0.0754(11) 0.0866(12) 0.0631(11) -0.0331(10) 0.0238(8) -0.0003(9)
C14 0.0692(10) 0.0840(12) 0.0518(10) -0.0256(9) 0.0132(8) -0.0047(8)
C15 0.1028(15) 0.0684(12) 0.0982(16) 0.0078(11) 0.0272(12) -0.0143(11)
C16 0.1151(16) 0.0939(14) 0.0685(13) 0.0051(13) 0.0320(11) -0.0240(11)

loop_
_atom_type_symbol
_atom_type_scat_dispersion_real
_atom_type_scat_dispersion_imag
_atom_type_scat_Cromer_Mann_a1
_atom_type_scat_Cromer_Mann_a2
_atom_type_scat_Cromer_Mann_a3
_atom_type_scat_Cromer_Mann_a4
_atom_type_scat_Cromer_Mann_b1
_atom_type_scat_Cromer_Mann_b2
_atom_type_scat_Cromer_Mann_b3
_atom_type_scat_Cromer_Mann_b4
_atom_type_scat_Cromer_Mann_c
_atom_type_scat_source
_atom_type_scat_dispersion_source
H 0.00000 0.00000 0.49300 0.32291 0.14019 0.04081 10.51090 26.12570 3.14236 57.79970 0.0030380000826 'International Tables Volume C Table 6.1.1.4 (pp. 500-502)' 'Henke, Gullikson and Davis, At. Data and Nucl. Data Tables, 1993, 54, 2'
C 0.00347 0.00161 2.31000 1.02000 1.58860 0.86500 20.84390 10.20750 0.56870 51.65120 0.215599998832 'International Tables Volume C Table 6.1.1.4 (pp. 500-502)' 'Henke, Gullikson and Davis, At. Data and Nucl. Data Tables, 1993, 54, 2'
O 0.01158 0.00611 3.04850 2.28680 1.54630 0.86700 13.27710 5.70110 0.32390 32.90890 0.250800013542 'International Tables Volume C Table 6.1.1.4 (pp. 500-502)' 'Henke, Gullikson and Davis, At. Data and Nucl. Data Tables, 1993, 54, 2'
N 0.00653 0.00323 12.21260 3.13220 2.01250 1.16630 0.00570 9.89330 28.99750 0.58260 -11.5290002823 'International Tables Volume C Table 6.1.1.4 (pp. 500-502)' 'Henke, Gullikson and Davis, At. Data and Nucl. Data Tables, 1993, 54, 2'

loop_
_geom_angle_atom_site_label_1
_geom_angle_atom_site_label_2
_geom_angle_atom_site_label_3
_geom_angle
_geom_angle_site_symmetry_1
_geom_angle_site_symmetry_3
_geom_angle_publ_flag
C9 N2 C6 122.29(12) . . ?
C12 N2 C6 123.20(12) . . ?
C12 N2 C9 114.49(13) . . ?
C6 N3 C4 114.31(11) . . ?
N3 C4 O1 126.31(13) . . ?
C5 C4 O1 127.33(13) . . ?
C5 C4 N3 106.35(12) . . ?
C8 C5 C4 129.95(13) . . ?
C10 C5 C4 108.58(12) . . ?
C10 C5 C8 121.44(13) . . ?
N3 C6 N2 113.76(11) . . ?
C10 C6 N2 113.90(12) . . ?
C10 C6 N3 101.10(11) . . ?
C11 C8 C5 117.61(14) . . ?
O7 C9 N2 124.69(16) . . ?
C16 C9 N2 108.00(15) . . ?
C16 C9 O7 127.31(16) . . ?
C6 C10 C5 109.65(12) . . ?
C14 C10 C5 120.98(13) . . ?
C14 C10 C6 129.38(14) . . ?
C13 C11 C8 120.52(14) . . ?
C15 C12 N2 104.38(15) . . ?
C14 C13 C11 121.96(15) . . ?
C13 C14 C10 117.48(15) . . ?
C16 C15 C12 106.77(16) . . ?
C15 C16 C9 106.30(16) . . ?

loop_
_geom_bond_atom_site_label_1
_geom_bond_atom_site_label_2
_geom_bond_distance
_geom_bond_site_symmetry_2
_geom_bond_publ_flag
O1 C4 1.2306(16) . ?
N2 C6 1.4363(18) . ?
N2 C9 1.3488(19) . ?
N2 C12 1.4468(19) . ?
N3 C4 1.3510(18) . ?
N3 C6 1.4598(18) . ?
C4 C5 1.4790(19) . ?
C5 C8 1.3930(19) . ?
C5 C10 1.380(2) . ?
C6 C10 1.518(2) . ?
O7 C9 1.219(2) . ?
C8 C11 1.379(2) . ?
C9 C16 1.497(3) . ?
C10 C14 1.380(2) . ?
C11 C13 1.385(2) . ?
C12 C15 1.514(3) . ?
C13 C14 1.383(2) . ?
C15 C16 1.494(3) . ?
